data_2013669
loop_
_publ_author_name
'Koshiyama, Tamami'
'Kato, Masako'

_publ_section_title
;[(1<i>R</i>,2<i>R</i>)-1,2-Diaminocyclohexane-\k^2^<i>N</i>,<i>N</i>'](\a-diimine-\k^2^<i>N</i>,<i>N</i>')platinum(II)
 bis(hexafluorophosphate), where \a-diimine is 2,2'-bipyridine and
 1,10-phenanthroline
;
_journal_issue 11
_journal_name_full 'Acta Crystallographica Section C'
_journal_page_first m446
_journal_page_last m449
_journal_paper_doi 10.1107/S0108270103020869
_journal_volume 59
_journal_year 2003
_chemical_formula_iupac '[Pt (C6 H14 N2) (C12 H8 N2)] (P F6)2'
_chemical_formula_moiety 'C18 H22 N4 Pt 2+, 2F6 P 1-'
_chemical_formula_sum 'C18 H22 F12 N4 P2 Pt'
_chemical_formula_weight 779.42
_space_group_IT_number 19
_symmetry_cell_setting orthorhombic
_symmetry_space_group_name_Hall 'P 2ac 2ab'
_symmetry_space_group_name_H-M 'P 21 21 21'
_cell_angle_alpha 90
_cell_angle_beta 90
_cell_angle_gamma 90
_cell_formula_units_Z 4
_cell_length_a 7.3142(5)
_cell_length_b 18.2738(5)
_cell_length_c 18.4925(5)
_cell_measurement_reflns_used 9155
_cell_measurement_temperature 293.2
_cell_measurement_theta_max 27.5
_cell_measurement_theta_min 3.1
_cell_volume 2471.67(19)
_computing_cell_refinement CrystalClear
_computing_data_collection 'CrystalClear (Rigaku MSC/SSI, 2001)'
_computing_data_reduction
;
TEXSAN (Molecular Structure Corporation/Rigaku, 2000)
;
_computing_molecular_graphics 'ORTEPII (Johnson, 1976)'
_computing_publication_material TEXSAN
_computing_structure_refinement 'SHELXL97 (Sheldrick, 1997)'
_computing_structure_solution 'SIR92 (Altomare, 1994)'
_diffrn_detector_area_resol_mean 7.32
_diffrn_measured_fraction_theta_full 1.0
_diffrn_measured_fraction_theta_max 1.0
_diffrn_measurement_device_type 'Rigaku/MSC Mercury CCD'
_diffrn_measurement_method \w
_diffrn_radiation_type 'Mo K\a'
_diffrn_radiation_wavelength 0.7107
_diffrn_reflns_av_R_equivalents 0.044
_diffrn_reflns_limit_h_max 9
_diffrn_reflns_limit_h_min -9
_diffrn_reflns_limit_k_max 23
_diffrn_reflns_limit_k_min -18
_diffrn_reflns_limit_l_max 24
_diffrn_reflns_limit_l_min -23
_diffrn_reflns_number 26208
_diffrn_reflns_theta_full 27.49
_diffrn_reflns_theta_max 27.49
_diffrn_reflns_theta_min 3.17
_exptl_absorpt_coefficient_mu 5.91
_exptl_absorpt_correction_T_max 0.7824
_exptl_absorpt_correction_T_min 0.5135
_exptl_absorpt_correction_type numerical
_exptl_absorpt_process_details '(Higashi, 1999)'
_exptl_crystal_colour 'Pale yellow'
_exptl_crystal_density_diffrn 2.094
_exptl_crystal_density_meas 2.01(2)
_exptl_crystal_density_method 'flotation in bromoform/CCl~4~ at 303 K'
_exptl_crystal_description Needle
_exptl_crystal_F_000 1496
_exptl_crystal_size_max 0.700
_exptl_crystal_size_mid 0.140
_exptl_crystal_size_min 0.100
_refine_diff_density_max 1.81
_refine_diff_density_min -0.79
_refine_ls_abs_structure_details 'Flack (1983), 2413 Friedel pairs'
_refine_ls_abs_structure_Flack 0.21(2)
_refine_ls_extinction_expression Fc^*^=kFc[1+0.001xFc^2^\l^3^/sin(2\q)]^-1/4^
_refine_ls_extinction_method none
_refine_ls_goodness_of_fit_ref 1.256
_refine_ls_hydrogen_treatment noref
_refine_ls_number_parameters 334
_refine_ls_number_reflns 5570
_refine_ls_R_factor_gt 0.0474
_refine_ls_shift/su_max -0.0340
_refine_ls_structure_factor_coef Fsqd
_refine_ls_weighting_details 'w = 1/[\s^2^(Fo^2^) + (0.0393P)^2^+5.6317P] where P=(Fo^2^+2Fc^2^)/3'
_refine_ls_weighting_scheme calc
_refine_ls_wR_factor_ref 0.1051
_reflns_number_gt 5485
_reflns_number_total 5570
_reflns_threshold_expression I>2\s(I)
_cod_data_source_file ob1141.cif
_cod_data_source_block II
_cod_original_cell_volume 2471.7(2)
_cod_original_formula_sum 'C18 H22 F12 N4 P2 Pt '
_cod_database_code 2013669
_cod_database_fobs_code 2013669

loop_
_symmetry_equiv_pos_as_xyz
x,y,z
1/2-x,-y,1/2+z
1/2+x,1/2-y,-z
-x,1/2+y,1/2-z

loop_
_atom_site_label
_atom_site_fract_x
_atom_site_fract_y
_atom_site_fract_z
_atom_site_U_iso_or_equiv
_atom_site_adp_type
_atom_site_calc_flag
_atom_site_refinement_flags
_atom_site_occupancy
_atom_site_disorder_assembly
_atom_site_disorder_group
_atom_site_type_symbol
Pt1 0.25431(5) 0.721600(10) 0.182710(10) 0.03859(9) Uani d . 1.00 . . Pt
P1 0.7442(5) 0.88600(10) 0.30550(10) 0.0561(5) Uani d . 1.00 . . P
P2 0.2367(5) 1.05140(10) 0.24940(10) 0.0624(6) Uani d . 1.00 . . P
F1 0.5920(10) 0.8628(7) 0.2498(6) 0.095(4) Uani d . 1.00 . . F
F2 0.8980(10) 0.8679(6) 0.2455(6) 0.086(3) Uani d . 1.00 . . F
F3 0.741(2) 0.9675(3) 0.2756(3) 0.090(2) Uani d . 1.00 . . F
F4 0.8920(10) 0.9062(7) 0.3637(5) 0.096(3) Uani d . 1.00 . . F
F5 0.5860(10) 0.9091(7) 0.3592(6) 0.105(4) Uani d . 1.00 . . F
F6 0.741(2) 0.8063(4) 0.3344(6) 0.145(4) Uani d . 1.00 . . F
F7 0.0810(10) 1.0366(6) 0.1942(5) 0.094(3) Uani d . 1.00 . . F
F8 0.3890(10) 1.0329(6) 0.1874(7) 0.101(3) Uani d . 1.00 . . F
F9 0.229(2) 1.1349(4) 0.2292(5) 0.123(3) Uani d . 1.00 . . F
F10 0.3941(10) 1.0707(6) 0.3062(7) 0.107(4) Uani d . 1.00 . . F
F11 0.0892(9) 1.0682(4) 0.3088(6) 0.076(2) Uani d . 1.00 . . F
F12 0.2390(10) 0.9682(3) 0.2718(3) 0.080(2) Uani d . 1.00 . . F
N1 0.264(2) 0.6588(3) 0.0932(3) 0.0420(10) Uani d . 1.00 . . N
N2 0.258(2) 0.8018(3) 0.1085(3) 0.0470(10) Uani d . 1.00 . . N
N3 0.239(2) 0.7859(3) 0.2728(3) 0.0450(10) Uani d . 1.00 . . N
N4 0.259(2) 0.6391(3) 0.2574(3) 0.0500(10) Uani d . 1.00 . . N
C1 0.269(2) 0.5874(5) 0.0877(5) 0.064(3) Uani d . 1.00 . . C
C2 0.257(4) 0.5528(5) 0.0196(5) 0.103(5) Uani d . 1.00 . . C
C3 0.253(3) 0.5927(5) -0.0422(5) 0.084(3) Uani d . 1.00 . . C
C4 0.262(2) 0.6679(4) -0.0389(4) 0.055(2) Uani d . 1.00 . . C
C5 0.259(3) 0.7163(6) -0.1004(5) 0.081(3) Uani d . 1.00 . . C
C6 0.251(2) 0.7882(5) -0.0921(4) 0.060(2) Uani d . 1.00 . . C
C7 0.255(3) 0.8221(4) -0.0209(4) 0.058(2) Uani d . 1.00 . . C
C8 0.263(3) 0.8978(5) -0.0094(5) 0.073(3) Uani d . 1.00 . . C
C9 0.267(3) 0.9233(4) 0.0616(5) 0.082(4) Uani d . 1.00 . . C
C10 0.246(2) 0.8739(4) 0.1173(4) 0.066(3) Uani d . 1.00 . . C
C11 0.252(2) 0.7760(4) 0.0382(3) 0.044(2) Uani d . 1.00 . . C
C12 0.264(2) 0.6994(4) 0.0301(4) 0.043(2) Uani d . 1.00 . . C
C13 0.1990(10) 0.7406(5) 0.3388(4) 0.050(2) Uani d . 1.00 . . C
C14 0.239(2) 0.7774(5) 0.4082(4) 0.058(2) Uani d . 1.00 . . C
C15 0.222(2) 0.7258(6) 0.4693(5) 0.073(4) Uani d . 1.00 . . C
C16 0.313(2) 0.6557(7) 0.4623(5) 0.085(4) Uani d . 1.00 . . C
C17 0.274(2) 0.6171(5) 0.3908(4) 0.060(3) Uani d . 1.00 . . C
C18 0.3080(10) 0.6706(5) 0.3298(4) 0.048(2) Uani d . 1.00 . . C
H1 0.2941 0.5596 0.1294 0.0636 Uiso calc . 1.00 . . H
H2 0.2300 0.5015 0.0173 0.1031 Uiso calc . 1.00 . . H
H3 0.2670 0.5690 -0.0878 0.0841 Uiso calc . 1.00 . . H
H4 0.2652 0.6958 -0.1480 0.0809 Uiso calc . 1.00 . . H
H5 0.2529 0.8182 -0.1341 0.0600 Uiso calc . 1.00 . . H
H6 0.2803 0.9303 -0.0489 0.0730 Uiso calc . 1.00 . . H
H7 0.2674 0.9740 0.0712 0.0821 Uiso calc . 1.00 . . H
H8 0.2356 0.8925 0.1651 0.0659 Uiso calc . 1.00 . . H
H9 0.3426 0.8078 0.2788 0.0454 Uiso calc . 1.00 . . H
H10 0.1567 0.8179 0.2674 0.0454 Uiso calc . 1.00 . . H
H11 0.1580 0.6182 0.2597 0.0496 Uiso calc . 1.00 . . H
H12 0.3424 0.6077 0.2454 0.0496 Uiso calc . 1.00 . . H
H13 0.0733 0.7286 0.3378 0.0502 Uiso calc . 1.00 . . H
H14 0.3592 0.7980 0.4066 0.0577 Uiso calc . 1.00 . . H
H15 0.1533 0.8162 0.4154 0.0577 Uiso calc . 1.00 . . H
H16 0.2842 0.7466 0.5095 0.0731 Uiso calc . 1.00 . . H
H17 0.0999 0.7182 0.4790 0.0731 Uiso calc . 1.00 . . H
H18 0.4278 0.6577 0.4728 0.0851 Uiso calc . 1.00 . . H
H19 0.2439 0.6243 0.4984 0.0851 Uiso calc . 1.00 . . H
H20 0.3663 0.5785 0.3873 0.0604 Uiso calc . 1.00 . . H
H21 0.1594 0.5971 0.3876 0.0604 Uiso calc . 1.00 . . H
H22 0.4346 0.6829 0.3291 0.0482 Uiso calc . 1.00 . . H

loop_
_atom_site_aniso_label
_atom_site_aniso_U_11
_atom_site_aniso_U_22
_atom_site_aniso_U_33
_atom_site_aniso_U_12
_atom_site_aniso_U_13
_atom_site_aniso_U_23
Pt1 0.04010(10) 0.04580(10) 0.02990(10) -0.0001(3) -0.0007(2) 0.00104(9)
P1 0.0510(10) 0.0580(10) 0.0590(10) -0.003(2) -0.005(2) -0.0016(8)
P2 0.0550(10) 0.0560(10) 0.0760(10) 0.002(2) -0.003(2) -0.0157(10)
F1 0.056(4) 0.141(9) 0.088(7) -0.025(5) -0.005(4) -0.054(7)
F2 0.058(4) 0.113(8) 0.088(7) 0.001(4) 0.003(4) -0.026(6)
F3 0.112(5) 0.068(3) 0.090(4) 0.014(6) 0.028(7) 0.003(3)
F4 0.088(5) 0.148(10) 0.053(5) -0.018(6) -0.021(4) -0.019(6)
F5 0.081(5) 0.140(10) 0.091(7) 0.004(6) 0.027(5) 0.005(7)
F6 0.166(9) 0.073(4) 0.196(9) 0.028(8) 0.030(10) 0.043(5)
F7 0.080(4) 0.128(7) 0.072(6) 0.010(5) -0.019(4) -0.009(6)
F8 0.085(5) 0.111(7) 0.108(8) -0.014(5) 0.018(5) -0.030(7)
F9 0.153(9) 0.063(3) 0.153(7) -0.018(7) -0.020(10) 0.010(4)
F10 0.059(4) 0.139(8) 0.124(9) -0.008(4) -0.007(5) -0.066(8)
F11 0.063(3) 0.069(4) 0.096(7) 0.008(3) 0.017(4) -0.014(5)
F12 0.081(4) 0.061(3) 0.100(4) 0.007(5) 0.003(6) -0.005(3)
N1 0.046(4) 0.043(3) 0.036(2) 0.008(4) -0.001(4) -0.003(2)
N2 0.058(4) 0.049(3) 0.035(3) 0.011(5) -0.005(5) 0.004(2)
N3 0.047(4) 0.054(3) 0.035(3) 0.007(6) -0.001(4) 0.001(2)
N4 0.060(4) 0.050(3) 0.039(3) 0.002(6) -0.003(6) 0.006(2)
C1 0.082(7) 0.054(4) 0.055(4) 0.000(7) 0.005(7) 0.000(3)
C2 0.190(10) 0.053(5) 0.063(5) -0.040(10) 0.030(10) -0.013(4)
C3 0.138(10) 0.067(5) 0.048(4) 0.030(10) 0.020(10) -0.017(4)
C4 0.066(6) 0.058(4) 0.040(3) 0.003(7) -0.017(7) -0.006(3)
C5 0.101(9) 0.100(8) 0.042(4) 0.020(10) 0.035(7) -0.007(4)
C6 0.072(5) 0.077(5) 0.031(3) -0.008(10) -0.008(7) 0.018(3)
C7 0.072(5) 0.057(4) 0.043(3) 0.014(8) 0.000(8) 0.009(3)
C8 0.096(8) 0.064(5) 0.059(5) 0.001(10) -0.001(10) 0.031(4)
C9 0.150(10) 0.047(4) 0.047(4) 0.042(9) 0.024(9) 0.001(3)
C10 0.102(7) 0.047(4) 0.049(4) -0.039(8) 0.015(8) 0.001(3)
C11 0.053(4) 0.055(4) 0.025(3) 0.022(7) -0.012(5) 0.001(2)
C12 0.036(4) 0.058(4) 0.035(3) 0.000(5) 0.003(4) -0.003(3)
C13 0.044(4) 0.075(5) 0.032(3) 0.001(4) 0.006(3) -0.001(4)
C14 0.068(5) 0.074(5) 0.031(3) 0.028(8) -0.007(5) 0.001(3)
C15 0.100(10) 0.078(6) 0.046(4) -0.020(8) -0.022(6) 0.006(4)
C16 0.140(10) 0.080(7) 0.035(4) -0.002(7) -0.010(6) 0.020(4)
C17 0.075(8) 0.068(5) 0.039(3) -0.003(6) -0.006(5) 0.017(3)
C18 0.049(4) 0.065(5) 0.030(3) -0.011(4) 0.000(3) 0.007(3)

loop_
_atom_type_symbol
_atom_type_description
_atom_type_scat_dispersion_real
_atom_type_scat_dispersion_imag
_atom_type_scat_source
Pt Pt -1.703 8.390
;International Tables for Crystallography
(1992, Vol. C, Tables 4.2.6.8 and 6.1.1.4)
;
C C 0.003 0.002
;International Tables for Crystallography
(1992, Vol. C, Tables 4.2.6.8 and 6.1.1.4)
;
N N 0.006 0.003
;International Tables for Crystallography
(1992, Vol. C, Tables 4.2.6.8 and 6.1.1.4)
;
H H 0.000 0.000
;International Tables for Crystallography
(1992, Vol. C, Table 6.1.1.4)
;
P P 0.102 0.094
;International Tables for Crystallography
(1992, Vol. C, Tables 4.2.6.8 and 6.1.1.4)
;
F F 0.017 0.010
;International Tables for Crystallography
(1992, Vol. C, Tables 4.2.6.8 and 6.1.1.4)
;

loop_
_geom_angle_atom_site_label_1
_geom_angle_atom_site_label_2
_geom_angle_atom_site_label_3
_geom_angle
_geom_angle_publ_flag
N1 Pt1 N2 81.6(2) yes
N1 Pt1 N3 178.8(5) yes
N1 Pt1 N4 97.7(2) yes
N2 Pt1 N3 97.9(2) yes
N2 Pt1 N4 178.1(6) yes
N3 Pt1 N4 82.8(2) yes
F1 P1 F2 89.4(5) no
F1 P1 F3 90.9(6) no
F1 P1 F4 177.1(6) no
F1 P1 F5 88.0(5) no
F1 P1 F6 87.8(7) no
F2 P1 F3 87.9(5) no
F2 P1 F4 92.2(5) no
F2 P1 F5 174.7(6) no
F2 P1 F6 93.2(7) no
F3 P1 F4 91.5(6) no
F3 P1 F5 87.6(6) no
F3 P1 F6 178.3(8) no
F4 P1 F5 90.6(5) no
F4 P1 F6 89.7(7) no
F5 P1 F6 91.3(7) no
F7 P2 F8 90.2(5) no
F7 P2 F9 89.1(7) no
F7 P2 F10 177.2(6) no
F7 P2 F11 89.4(5) no
F7 P2 F12 90.6(5) no
F8 P2 F9 93.4(6) no
F8 P2 F10 90.8(5) no
F8 P2 F11 179.3(5) no
F8 P2 F12 88.8(5) no
F9 P2 F10 88.3(6) no
F9 P2 F11 87.2(6) no
F9 P2 F12 177.8(6) no
F10 P2 F11 89.6(5) no
F10 P2 F12 92.0(5) no
F11 P2 F12 90.6(4) no
PT1 N1 C1 129.3(5) no
PT1 N1 C12 112.8(4) no
C1 N1 C12 117.9(6) no
PT1 N2 C10 129.7(5) no
PT1 N2 C11 113.2(4) no
C10 N2 C11 116.8(6) no
PT1 N3 C13 110.8(5) no
PT1 N3 H9 108.8 no
PT1 N3 H10 109.9 no
C13 N3 H9 108.7 no
C13 N3 H10 109.8 no
H9 N3 H10 108.7 no
PT1 N4 C18 108.9(5) no
PT1 N4 H11 110.7 no
PT1 N4 H12 109.1 no
C18 N4 H11 110.1 no
C18 N4 H12 108.4 no
H11 N4 H12 109.6 no
N1 C1 C2 120.9(8) no
N1 C1 H1 118.7 no
C2 C1 H1 120.1 no
C1 C2 C3 120.8(9) no
C1 C2 H2 119.3 no
C3 C2 H2 119.0 no
C2 C3 C4 119.9(8) no
C2 C3 H3 120.0 no
C4 C3 H3 119.1 no
C3 C4 C5 125.3(8) no
C3 C4 C12 116.8(7) no
C5 C4 C12 117.8(7) no
C4 C5 C6 121.2(8) no
C4 C5 H4 118.9 no
C6 C5 H4 119.8 no
C5 C6 C7 121.7(7) no
C5 C6 H5 118.4 no
C7 C6 H5 119.6 no
C6 C7 C8 123.9(7) no
C6 C7 C11 117.2(7) no
C8 C7 C11 118.9(7) no
C7 C8 C9 118.3(8) no
C7 C8 H6 120.4 no
C9 C8 H6 120.9 no
C8 C9 C10 118.9(8) no
C8 C9 H7 120.5 no
C10 C9 H7 120.1 no
N2 C10 C9 123.3(8) no
N2 C10 H8 118.3 no
C9 C10 H8 118.0 no
N2 C11 C7 122.4(6) no
N2 C11 C12 115.8(6) no
N1 C12 C4 123.3(7) no
N1 C12 C11 116.3(6) no
C4 C12 C11 120.3(6) no
N3 C13 C14 114.6(8) no
N3 C13 C18 105.9(7) no
N3 C13 H13 107.5 no
C14 C13 C18 112.0(7) no
C14 C13 H13 108.3 no
C18 C13 H13 108.3 no
C13 C14 C15 110.9(8) no
C13 C14 H14 109.4 no
C13 C14 H15 109.2 no
C15 C14 H14 110.7 no
C15 C14 H15 108.2 no
H14 C14 H15 108.4 no
C14 C15 C16 117.2(10) no
C14 C15 H16 107.6 no
C14 C15 H17 109.2 no
C16 C15 H16 101.6 no
C16 C15 H17 109.3 no
H16 C15 H17 111.9 no
C15 C16 C17 113.5(10) no
C15 C16 H18 113.0 no
C15 C16 H19 102.1 no
C17 C16 H18 113.6 no
C17 C16 H19 102.3 no
H18 C16 H19 111.2 no
C16 C17 C18 108.5(8) no
C16 C17 H20 105.1 no
C16 C17 H21 114.5 no
C18 C17 H20 107.6 no
C18 C17 H21 111.1 no
H20 C17 H21 109.8 no
N4 C18 C13 107.2(7) no
N4 C18 C17 112.2(7) no
N4 C18 H22 108.2 no
C13 C18 C17 112.0(7) nos
C13 C18 H22 108.2 no
C17 C18 H22 108.8 no

loop_
_geom_bond_atom_site_label_1
_geom_bond_atom_site_label_2
_geom_bond_site_symmetry_1
_geom_bond_site_symmetry_2
_geom_bond_distance
_geom_bond_publ_flag
Pt1 N1 . . 2.015(5) yes
Pt1 N2 . . 2.008(6) yes
Pt1 N3 . . 2.042(6) yes
Pt1 N4 . . 2.046(6) yes
P1 F1 . . 1.576(10) no
P1 F2 . . 1.614(10) no
P1 F3 . . 1.590(6) no
P1 F4 . . 1.570(10) no
P1 F5 . . 1.580(10) no
P1 F6 . . 1.551(8) no
P2 F7 . . 1.553(10) no
P2 F8 . . 1.640(10) no
P2 F9 . . 1.572(7) no
P2 F10 . . 1.600(10) no
P2 F11 . . 1.569(9) no
P2 F12 . . 1.575(6) no
N1 C1 . . 1.310(10) no
N1 C12 . . 1.383(9) no
N2 C10 . . 1.331(10) no
N2 C11 . . 1.384(8) no
N3 C13 . . 1.500(10) no
N3 H9 . . 0.864 no
N3 H10 . . 0.844 no
N4 C18 . . 1.500(10) no
N4 H11 . . 0.834 no
N4 H12 . . 0.864 no
C1 C2 . . 1.410(10) no
C1 H1 . . 0.941 no
C2 C3 . . 1.350(10) no
C2 H2 . . 0.960 no
C3 C4 . . 1.380(10) no
C3 H3 . . 0.953 no
C4 C5 . . 1.440(10) no
C4 C12 . . 1.400(10) no
C5 C6 . . 1.320(10) no
C5 H4 . . 0.957 no
C6 C7 . . 1.460(10) no
C6 H5 . . 0.950 no
C7 C8 . . 1.400(10) no
C7 C11 . . 1.380(10) no
C8 C9 . . 1.390(10) no
C8 H6 . . 0.950 no
C9 C10 . . 1.380(10) no
C9 H7 . . 0.943 no
C10 H8 . . 0.951 no
C11 C12 . . 1.410(10) no
C13 C14 . . 1.480(10) no
C13 C18 . . 1.520(10) no
C13 H13 . . 0.947 no
C14 C15 . . 1.480(10) no
C14 H14 . . 0.956 no
C14 H15 . . 0.956 no
C15 C16 . . 1.45(2) no
C15 H16 . . 0.951 no
C15 H17 . . 0.921 no
C16 C17 . . 1.530(10) no
C16 H18 . . 0.859 no
C16 H19 . . 1.017 no
C17 C18 . . 1.510(10) no
C17 H20 . . 0.978 no
C17 H21 . . 0.917 no
C18 H22 . . 0.951 no

loop_
_geom_contact_atom_site_label_1
_geom_contact_atom_site_label_2
_geom_contact_distance
_geom_contact_site_symmetry_2
F1 C5 3.35(2) 3_565
F2 N3 2.950(10) 1_655
F2 F12 3.130(10) 1_655
F2 C5 3.26(2) 3_565
F2 C10 3.48(2) 1_655
F2 F7 3.49(2) 1_655
F3 F7 3.170(10) 1_655
F3 N4 3.193(8) 4_655
F3 F11 3.200(10) 1_655
F3 C1 3.350(10) 4_655
F4 F12 3.260(10) 1_655
F4 F11 3.450(10) 1_655
F4 C16 3.460(10) 3_566
F4 C14 3.56(2) 1_655
F5 C1 3.56(2) 4_655
F6 F9 3.350(10) 4_645
F6 C13 3.56(2) 1_655
F7 N4 3.24(2) 4_555
F7 C17 3.37(2) 4_555
F8 C17 3.24(2) 4_655
F8 C18 3.360(10) 4_655
F8 N4 3.38(2) 4_655
F9 N4 3.58(2) 4_555
F9 C6 3.590(10) 2_575
F10 N4 3.06(2) 4_655
F10 C1 3.16(2) 4_655
F10 C6 3.360(10) 2_575
F10 N1 3.510(10) 4_655
F11 N4 3.11(2) 4_555
F11 C1 3.27(2) 4_555
F11 C6 3.410(10) 2_575
F11 N1 3.560(10) 4_555
F11 C8 3.590(10) 2_575
C3 C9 3.59(3) 3_465

loop_
_geom_hbond_atom_site_label_D
_geom_hbond_atom_site_label_H
_geom_hbond_atom_site_label_A
_geom_hbond_site_symmetry_A
_geom_hbond_distance_DH
_geom_hbond_distance_HA
_geom_hbond_distance_DA
_geom_hbond_angle_DHA
_geom_hbond_publ_flag
N3 H9 F1 . 0.864 2.149 2.970(10) 158.1 yes
N3 H9 F12 . 0.864 3.031 3.331(7) 102.8 yes
N3 H10 F2 1_455 0.844 2.139 2.950(10) 161.4 yes
N4 H11 F7 4_545 0.834 2.452 3.240(10) 158.2 yes
N4 H11 F9 4_545 0.834 2.851 3.58(2) 146.7 yes
N4 H11 F11 4_545 0.834 2.390 3.110(10) 145.2 yes
